data_4074392
loop_
_publ_author_name
'Pi, Chengfu'
'Zhang, Zhengxing'
'Liu, Ruiting'
'Weng, Linhong'
'Chen, Zhenxia'
'Zhou, Xigeng'

_publ_section_title
;
 Synthesis, Structural Characterization, and Reactivity of Lanthanide
 Complexes Containing a New Methylene-Bridged Indenyl&#x2212;Pyrrolyl
 Dianionic Ligand
;
_journal_issue 21
_journal_name_full Organometallics
_journal_page_first 5165
_journal_paper_doi 10.1021/om060610t
_journal_volume 25
_journal_year 2006
_chemical_formula_sum 'C44 H54 Cl4 Li2 N2 O4 Sm2'
_chemical_formula_weight 1131.27
_chemical_name_systematic
; 
 ? 
;
_space_group_IT_number 2
_symmetry_cell_setting triclinic
_symmetry_space_group_name_Hall '-P 1'
_symmetry_space_group_name_H-M 'P -1'
_atom_sites_solution_hydrogens geom
_atom_sites_solution_primary direct
_atom_sites_solution_secondary difmap
_audit_creation_method SHELXL-97
_cell_angle_alpha 108.676(11)
_cell_angle_beta 93.357(11)
_cell_angle_gamma 90.250(11)
_cell_formula_units_Z 1
_cell_length_a 10.200(7)
_cell_length_b 10.495(7)
_cell_length_c 11.609(8)
_cell_measurement_temperature 293(2)
_cell_volume 1174.9(14)
_computing_structure_refinement 'SHELXL-97 (Sheldrick, 1997)'
_computing_structure_solution 'SHELXS-97 (Sheldrick, 1990)'
_diffrn_ambient_temperature 293(2)
_diffrn_measured_fraction_theta_full 0.972
_diffrn_measured_fraction_theta_max 0.972
_diffrn_radiation_monochromator graphite
_diffrn_radiation_source 'fine-focus sealed tube'
_diffrn_radiation_type MoK\a
_diffrn_radiation_wavelength 0.71073
_diffrn_reflns_av_R_equivalents 0.0000
_diffrn_reflns_av_sigmaI/netI 0.2068
_diffrn_reflns_limit_h_max 12
_diffrn_reflns_limit_h_min -12
_diffrn_reflns_limit_k_max 12
_diffrn_reflns_limit_k_min -12
_diffrn_reflns_limit_l_max 13
_diffrn_reflns_limit_l_min -13
_diffrn_reflns_number 5727
_diffrn_reflns_theta_full 25.01
_diffrn_reflns_theta_max 25.01
_diffrn_reflns_theta_min 1.86
_exptl_absorpt_coefficient_mu 2.743
_exptl_absorpt_correction_T_max 0.9472
_exptl_absorpt_correction_T_min 0.8751
_exptl_crystal_density_diffrn 1.599
_exptl_crystal_density_method 'not measured'
_exptl_crystal_F_000 562
_exptl_crystal_size_max 0.05
_exptl_crystal_size_mid 0.02
_exptl_crystal_size_min 0.02
_refine_diff_density_max 3.804
_refine_diff_density_min -2.718
_refine_diff_density_rms 0.343
_refine_ls_extinction_method none
_refine_ls_goodness_of_fit_ref 0.946
_refine_ls_hydrogen_treatment mixed
_refine_ls_matrix_type full
_refine_ls_number_parameters 267
_refine_ls_number_reflns 5727
_refine_ls_number_restraints 18
_refine_ls_restrained_S_all 0.946
_refine_ls_R_factor_all 0.1307
_refine_ls_R_factor_gt 0.0906
_refine_ls_shift/su_max 0.012
_refine_ls_shift/su_mean 0.001
_refine_ls_structure_factor_coef Fsqd
_refine_ls_weighting_details 'calc w=1/[\s^2^(Fo^2^)+(0.0768P)^2^+0.0000P] where P=(Fo^2^+2Fc^2^)/3'
_refine_ls_weighting_scheme calc
_refine_ls_wR_factor_gt 0.1882
_refine_ls_wR_factor_ref 0.2056
_reflns_number_gt 3380
_reflns_number_total 5727
_reflns_threshold_expression >2sigma(I)
_cod_data_source_file om060610tsi20060706_023401.cif
_cod_data_source_block f31208b
_cod_depositor_comments
;
The following automatic conversions were performed:

'_symmetry_cell_setting' value 'Triclinic' changed to 'triclinic'
according to /home/saulius/struct/CIF-dictionaries/cif_core.dic
dictionary named 'cif_core.dic' version 2.4.1 from 2010-06-29.

Automatic conversion script
Id: cif_fix_values 1715 2011-07-08 13:25:40Z adriana 
;
_cod_original_cell_volume 1175.0(13)
_cod_original_sg_symbol_H-M P-1
_cod_database_code 4074392

loop_
_symmetry_equiv_pos_as_xyz
'x, y, z'
'-x, -y, -z'

loop_
_atom_site_label
_atom_site_type_symbol
_atom_site_fract_x
_atom_site_fract_y
_atom_site_fract_z
_atom_site_U_iso_or_equiv
_atom_site_adp_type
_atom_site_occupancy
_atom_site_symmetry_multiplicity
_atom_site_calc_flag
_atom_site_refinement_flags
Sm1 Sm 0.18675(12) 0.09451(11) 0.97742(11) 0.0364(3) Uani 1 1 d .
Cl1 Cl 0.0820(5) 0.1515(6) 0.7781(5) 0.0596(16) Uani 1 1 d .
Cl2 Cl 0.4116(5) 0.0955(5) 0.8512(5) 0.0555(15) Uani 1 1 d .
N1 N -0.0428(13) 0.1393(12) 1.0314(13) 0.017(3) Uani 1 1 d U
C1 C 0.312(3) 0.318(2) 1.1341(19) 0.056(6) Uani 1 1 d .
C2 C 0.370(2) 0.212(3) 1.1651(18) 0.060(7) Uani 1 1 d .
H2A H 0.4638 0.1934 1.1660 0.072 Uiso 1 1 calc R
C3 C 0.274(2) 0.154(2) 1.2155(18) 0.055(6) Uani 1 1 d .
H3A H 0.2906 0.0874 1.2573 0.066 Uiso 1 1 calc R
C4 C 0.156(2) 0.222(2) 1.2150(18) 0.047(6) Uani 1 1 d .
C5 C 0.183(2) 0.3296(19) 1.1671(17) 0.048(6) Uani 1 1 d .
C6 C 0.101(2) 0.431(2) 1.146(2) 0.061(7) Uani 1 1 d .
H6 H 0.0125 0.4365 1.1631 0.074 Uiso 1 1 calc R
C7 C 0.160(3) 0.519(3) 1.101(2) 0.082(9) Uani 1 1 d .
H7 H 0.1094 0.5889 1.0909 0.099 Uiso 1 1 calc R
C8 C 0.286(2) 0.514(2) 1.067(2) 0.061(7) Uani 1 1 d .
H8 H 0.3180 0.5768 1.0349 0.073 Uiso 1 1 calc R
C9 C 0.364(2) 0.416(2) 1.0825(19) 0.056(7) Uani 1 1 d .
H9 H 0.4499 0.4112 1.0600 0.068 Uiso 1 1 calc R
C10 C 0.022(2) 0.188(2) 1.2529(18) 0.055(6) Uani 1 1 d .
H10A H 0.0288 0.1074 1.2765 0.065 Uiso 1 1 calc R
H10B H -0.0031 0.2610 1.3227 0.065 Uiso 1 1 calc R
C11 C -0.081(2) 0.1657(18) 1.150(2) 0.041(6) Uani 1 1 d .
C12 C -0.223(2) 0.1798(17) 1.155(2) 0.046(6) Uani 1 1 d .
H12A H -0.2744 0.1995 1.2218 0.056 Uiso 1 1 calc R
C13 C -0.2621(19) 0.1554(15) 1.0295(16) 0.033(5) Uani 1 1 d U
H13A H -0.3487 0.1555 0.9994 0.039 Uiso 1 1 calc R
C14 C -0.164(2) 0.1337(15) 0.9642(18) 0.038(5) Uani 1 1 d U
H14A H -0.1714 0.1157 0.8802 0.046 Uiso 1 1 calc R
C15 C 0.383(4) -0.148(4) 0.508(4) 0.18(2) Uani 1 1 d .
H15A H 0.4268 -0.1621 0.5794 0.219 Uiso 1 1 calc R
H15B H 0.4478 -0.1191 0.4633 0.219 Uiso 1 1 calc R
C16 C 0.314(7) -0.270(4) 0.432(4) 0.18(2) Uani 1 1 d .
H16A H 0.3616 -0.3119 0.3600 0.219 Uiso 1 1 calc R
H16B H 0.3055 -0.3330 0.4764 0.219 Uiso 1 1 calc R
C17 C 0.197(7) -0.233(5) 0.401(5) 0.35(6) Uani 1 1 d .
H17A H 0.1304 -0.2931 0.4123 0.421 Uiso 1 1 calc R
H17B H 0.1929 -0.2399 0.3155 0.421 Uiso 1 1 calc R
C18 C 0.172(4) -0.101(3) 0.471(3) 0.130(14) Uani 1 1 d .
H18A H 0.1505 -0.0470 0.4188 0.156 Uiso 1 1 calc R
H18B H 0.0989 -0.0994 0.5210 0.156 Uiso 1 1 calc R
C19 C 0.342(4) 0.396(4) 0.721(3) 0.141(16) Uani 1 1 d .
H19A H 0.2823 0.4155 0.7858 0.170 Uiso 1 1 calc R
H19B H 0.4320 0.4078 0.7558 0.170 Uiso 1 1 calc R
C20 C 0.319(8) 0.477(3) 0.647(5) 0.27(4) Uani 1 1 d .
H20A H 0.4025 0.5085 0.6295 0.328 Uiso 1 1 calc R
H20B H 0.2717 0.5555 0.6924 0.328 Uiso 1 1 calc R
C21 C 0.245(7) 0.414(5) 0.533(5) 0.31(5) Uani 1 1 d .
H21A H 0.1584 0.4511 0.5322 0.371 Uiso 1 1 calc R
H21B H 0.2911 0.4216 0.4648 0.371 Uiso 1 1 calc R
C22 C 0.241(4) 0.281(3) 0.536(3) 0.138(16) Uani 1 1 d .
H22A H 0.2711 0.2211 0.4606 0.166 Uiso 1 1 calc R
H22B H 0.1503 0.2554 0.5417 0.166 Uiso 1 1 calc R
O1 O 0.282(2) -0.0494(17) 0.5433(15) 0.085(5) Uani 1 1 d .
O2 O 0.3186(17) 0.2627(13) 0.6355(13) 0.069(5) Uani 1 1 d .
Li1 Li 0.288(4) 0.117(3) 0.691(3) 0.062(10) Uiso 1 1 d .

loop_
_atom_site_aniso_label
_atom_site_aniso_U_11
_atom_site_aniso_U_22
_atom_site_aniso_U_33
_atom_site_aniso_U_23
_atom_site_aniso_U_13
_atom_site_aniso_U_12
Sm1 0.0330(5) 0.0370(5) 0.0391(5) 0.0118(4) 0.0031(6) 0.0005(6)
Cl1 0.048(4) 0.079(4) 0.057(4) 0.029(3) -0.002(3) 0.004(3)
Cl2 0.038(3) 0.067(4) 0.060(4) 0.018(3) 0.007(3) 0.004(3)
N1 0.013(5) 0.011(4) 0.024(5) -0.001(4) 0.004(4) -0.002(4)
C1 0.054(16) 0.068(16) 0.047(14) 0.022(12) 0.008(14) 0.011(16)
C2 0.017(12) 0.11(2) 0.034(14) -0.001(13) -0.017(9) -0.019(13)
C3 0.062(17) 0.054(14) 0.035(13) -0.002(11) -0.012(12) 0.006(13)
C4 0.044(15) 0.044(13) 0.040(13) -0.005(10) -0.011(10) -0.018(11)
C5 0.059(17) 0.027(11) 0.038(12) -0.014(9) -0.013(12) 0.004(12)
C6 0.058(17) 0.042(14) 0.073(18) 0.001(13) 0.012(14) 0.003(13)
C7 0.12(3) 0.054(17) 0.066(18) 0.009(14) -0.006(18) 0.036(17)
C8 0.07(2) 0.040(14) 0.071(17) 0.013(12) 0.001(14) -0.008(13)
C9 0.023(13) 0.057(15) 0.069(17) -0.006(13) -0.004(10) -0.007(11)
C10 0.071(17) 0.047(13) 0.036(14) 0.000(10) 0.003(12) -0.009(12)
C11 0.042(14) 0.018(11) 0.050(15) -0.002(10) -0.024(11) -0.004(10)
C12 0.054(15) 0.013(10) 0.070(17) 0.007(10) 0.021(12) -0.001(9)
C13 0.038(9) 0.020(7) 0.042(8) 0.016(6) -0.009(7) 0.014(6)
C14 0.048(9) 0.022(7) 0.045(8) 0.011(6) 0.002(7) 0.020(7)
C15 0.08(3) 0.18(4) 0.24(6) -0.01(4) 0.02(3) 0.01(3)
C16 0.32(8) 0.06(2) 0.14(4) 0.00(2) -0.02(5) 0.02(4)
C17 0.47(12) 0.13(4) 0.30(7) -0.10(4) -0.26(8) 0.17(6)
C18 0.11(3) 0.11(3) 0.14(3) 0.01(2) -0.03(3) 0.01(3)
C19 0.18(4) 0.15(3) 0.07(2) 0.02(2) -0.03(2) -0.07(3)
C20 0.47(12) 0.05(2) 0.30(7) 0.06(3) -0.01(8) -0.01(4)
C21 0.46(11) 0.19(5) 0.28(6) 0.13(4) -0.27(8) -0.20(7)
C22 0.21(4) 0.09(2) 0.13(3) 0.07(2) -0.06(3) -0.02(3)
O1 0.071(13) 0.092(13) 0.072(13) 0.001(10) -0.010(11) 0.005(12)
O2 0.097(15) 0.056(9) 0.046(9) 0.007(8) -0.014(9) -0.012(10)

loop_
_atom_type_symbol
_atom_type_description
_atom_type_scat_dispersion_real
_atom_type_scat_dispersion_imag
_atom_type_scat_source
C C 0.0033 0.0016 'International Tables Vol C Tables 4.2.6.8 and 6.1.1.4'
H H 0.0000 0.0000 'International Tables Vol C Tables 4.2.6.8 and 6.1.1.4'
Li Li -0.0003 0.0001 'International Tables Vol C Tables 4.2.6.8 and 6.1.1.4'
N N 0.0061 0.0033 'International Tables Vol C Tables 4.2.6.8 and 6.1.1.4'
O O 0.0106 0.0060 'International Tables Vol C Tables 4.2.6.8 and 6.1.1.4'
Cl Cl 0.1484 0.1585 'International Tables Vol C Tables 4.2.6.8 and 6.1.1.4'
Sm Sm -0.1638 3.4418 'International Tables Vol C Tables 4.2.6.8 and 6.1.1.4'

loop_
_geom_angle_atom_site_label_1
_geom_angle_atom_site_label_2
_geom_angle_atom_site_label_3
_geom_angle
_geom_angle_site_symmetry_1
_geom_angle_site_symmetry_3
N1 Sm1 C4 64.9(6) . .
N1 Sm1 C14 87.5(5) . 2_557
C4 Sm1 C14 85.1(6) . 2_557
N1 Sm1 C13 113.0(5) . 2_557
C4 Sm1 C13 103.9(6) . 2_557
C14 Sm1 C13 27.1(5) 2_557 2_557
N1 Sm1 C1 100.8(6) . .
C4 Sm1 C1 49.9(6) . .
C14 Sm1 C1 121.1(6) 2_557 .
C13 Sm1 C1 121.0(7) 2_557 .
N1 Sm1 C3 92.1(6) . .
C4 Sm1 C3 30.0(6) . .
C14 Sm1 C3 72.8(6) 2_557 .
C13 Sm1 C3 81.8(6) 2_557 .
C1 Sm1 C3 49.0(7) . .
N1 Sm1 Cl1 78.9(4) . .
C4 Sm1 Cl1 129.2(5) . .
C14 Sm1 Cl1 129.2(4) 2_557 .
C13 Sm1 Cl1 123.1(4) 2_557 .
C1 Sm1 Cl1 109.5(5) . .
C3 Sm1 Cl1 155.1(5) . .
N1 Sm1 C5 71.6(6) . .
C4 Sm1 C5 30.9(6) . .
C14 Sm1 C5 115.9(6) 2_557 .
C13 Sm1 C5 131.1(6) 2_557 .
C1 Sm1 C5 29.4(7) . .
C3 Sm1 C5 49.4(6) . .
Cl1 Sm1 C5 105.8(5) . .
N1 Sm1 C2 114.1(6) . .
C4 Sm1 C2 49.7(6) . .
C14 Sm1 C2 94.1(7) 2_557 .
C13 Sm1 C2 91.4(7) 2_557 .
C1 Sm1 C2 29.6(6) . .
C3 Sm1 C2 29.7(6) . .
Cl1 Sm1 C2 136.2(6) . .
C5 Sm1 C2 49.0(7) . .
N1 Sm1 Cl2 157.1(3) . .
C4 Sm1 Cl2 127.2(4) . .
C14 Sm1 Cl2 111.4(4) 2_557 .
C13 Sm1 Cl2 84.5(4) 2_557 .
C1 Sm1 Cl2 80.8(5) . .
C3 Sm1 Cl2 105.4(5) . .
Cl1 Sm1 Cl2 79.08(17) . .
C5 Sm1 Cl2 108.8(5) . .
C2 Sm1 Cl2 78.5(5) . .
N1 Sm1 N1 66.8(4) . 2_557
C4 Sm1 N1 94.8(5) . 2_557
C14 Sm1 N1 29.6(5) 2_557 2_557
C13 Sm1 N1 47.7(5) 2_557 2_557
C1 Sm1 N1 142.7(5) . 2_557
C3 Sm1 N1 95.0(6) . 2_557
Cl1 Sm1 N1 102.5(3) . 2_557
C5 Sm1 N1 123.0(6) . 2_557
C2 Sm1 N1 121.2(6) . 2_557
Cl2 Sm1 N1 124.6(3) . 2_557
N1 Sm1 C11 82.6(5) . 2_557
C4 Sm1 C11 123.4(6) . 2_557
C14 Sm1 C11 46.6(6) 2_557 2_557
C13 Sm1 C11 47.4(6) 2_557 2_557
C1 Sm1 C11 167.4(7) . 2_557
C3 Sm1 C11 119.2(7) . 2_557
Cl1 Sm1 C11 83.0(5) . 2_557
C5 Sm1 C11 150.2(7) . 2_557
C2 Sm1 C11 138.2(7) . 2_557
Cl2 Sm1 C11 100.8(5) . 2_557
N1 Sm1 C11 28.5(5) 2_557 2_557
Li1 Cl1 Sm1 90.1(9) . .
Li1 Cl2 Sm1 90.7(11) . .
C11 N1 C14 102.5(14) . .
C11 N1 Sm1 122.6(12) . .
C14 N1 Sm1 134.6(11) . .
C11 N1 Sm1 75.9(9) . 2_557
C14 N1 Sm1 70.4(8) . 2_557
Sm1 N1 Sm1 113.2(4) . 2_557
C5 C1 C2 109(2) . .
C5 C1 C9 118(2) . .
C2 C1 C9 132(2) . .
C5 C1 Sm1 75.8(14) . .
C2 C1 Sm1 76.2(12) . .
C9 C1 Sm1 117.4(13) . .
C1 C2 C3 107(2) . .
C1 C2 Sm1 74.2(13) . .
C3 C2 Sm1 74.3(12) . .
C2 C3 C4 109.2(19) . .
C2 C3 Sm1 76.0(12) . .
C4 C3 Sm1 73.7(13) . .
C3 C4 C5 106.3(19) . .
C3 C4 C10 128(2) . .
C5 C4 C10 126(2) . .
C3 C4 Sm1 76.3(12) . .
C5 C4 Sm1 76.2(10) . .
C10 C4 Sm1 111.9(13) . .
C1 C5 C6 121(2) . .
C1 C5 C4 107(2) . .
C6 C5 C4 131(2) . .
C1 C5 Sm1 74.8(13) . .
C6 C5 Sm1 115.5(13) . .
C4 C5 Sm1 72.9(10) . .
C7 C6 C5 116(2) . .
C6 C7 C8 126(3) . .
C9 C8 C7 119(2) . .
C8 C9 C1 120(2) . .
C11 C10 C4 110.8(17) . .
N1 C11 C12 111.2(19) . .
N1 C11 C10 119.4(18) . .
C12 C11 C10 129(2) . .
N1 C11 Sm1 75.6(9) . 2_557
C12 C11 Sm1 75.2(12) . 2_557
C10 C11 Sm1 121.1(13) . 2_557
C13 C12 C11 101.2(18) . .
C13 C12 Sm1 70.5(9) . 2_557
C11 C12 Sm1 74.9(11) . 2_557
C14 C13 C12 111.6(18) . .
C14 C13 Sm1 75.9(10) . 2_557
C12 C13 Sm1 79.8(10) . 2_557
C13 C14 N1 113.5(16) . .
C13 C14 Sm1 77.0(11) . 2_557
N1 C14 Sm1 80.0(8) . 2_557
O1 C15 C16 105(4) . .
C17 C16 C15 106(4) . .
C16 C17 C18 111(5) . .
O1 C18 C17 108(4) . .
C20 C19 O2 102(3) . .
C19 C20 C21 116(4) . .
C22 C21 C20 99(4) . .
C21 C22 O2 113(3) . .
C18 O1 C15 107(2) . .
C18 O1 Li1 125(2) . .
C15 O1 Li1 127(3) . .
C22 O2 C19 105(2) . .
C22 O2 Li1 121(2) . .
C19 O2 Li1 120(2) . .
O2 Li1 O1 106.3(18) . .
O2 Li1 Cl2 120(2) . .
O1 Li1 Cl2 113.5(18) . .
O2 Li1 Cl1 106.5(18) . .
O1 Li1 Cl1 110.9(19) . .
Cl2 Li1 Cl1 99.2(14) . .
O2 Li1 Sm1 132.9(15) . .
O1 Li1 Sm1 119.7(15) . .
Cl2 Li1 Sm1 50.7(7) . .
Cl1 Li1 Sm1 49.1(7) . .

loop_
_geom_bond_atom_site_label_1
_geom_bond_atom_site_label_2
_geom_bond_distance
_geom_bond_site_symmetry_2
Sm1 N1 2.468(13) .
Sm1 C4 2.691(19) .
Sm1 C14 2.702(16) 2_557
Sm1 C13 2.715(15) 2_557
Sm1 C1 2.72(2) .
Sm1 C3 2.72(2) .
Sm1 Cl1 2.730(6) .
Sm1 C5 2.733(17) .
Sm1 C2 2.746(19) .
Sm1 Cl2 2.795(5) .
Sm1 N1 2.824(12) 2_557
Sm1 C11 2.829(18) 2_557
Cl1 Li1 2.36(4) .
Cl2 Li1 2.25(4) .
N1 C11 1.39(2) .
N1 C14 1.41(2) .
N1 Sm1 2.824(12) 2_557
C1 C5 1.38(3) .
C1 C2 1.40(3) .
C1 C9 1.46(3) .
C2 C3 1.40(3) .
C3 C4 1.40(3) .
C4 C5 1.45(3) .
C4 C10 1.53(3) .
C5 C6 1.43(3) .
C6 C7 1.36(3) .
C7 C8 1.36(3) .
C8 C9 1.35(3) .
C10 C11 1.51(3) .
C11 C12 1.46(3) .
C11 Sm1 2.829(18) 2_557
C12 C13 1.43(3) .
C12 Sm1 2.834(17) 2_557
C13 C14 1.27(2) .
C13 Sm1 2.715(15) 2_557
C14 Sm1 2.702(16) 2_557
C15 O1 1.44(4) .
C15 C16 1.45(5) .
C16 C17 1.32(7) .
C17 C18 1.40(4) .
C18 O1 1.36(3) .
C19 C20 1.40(5) .
C19 O2 1.44(3) .
C20 C21 1.43(6) .
C21 C22 1.41(5) .
C22 O2 1.42(3) .
O1 Li1 2.02(4) .
O2 Li1 1.87(4) .
